data_1546374
loop_
_publ_author_name
'Kotani, Shunsuke'
'Kai, Kosuke'
'Sugiura, Masaharu'
'Nakajima, Makoto'

_publ_section_title
;
 Sequential Catalysis of Phosphine Oxide for Stereoselective Synthesis of
 Stereopentads.
;
_journal_issue 13
_journal_name_full 'Organic letters'
_journal_page_first 3672
_journal_page_last 3675
_journal_paper_doi 10.1021/acs.orglett.7b01719
_journal_volume 19
_journal_year 2017
_chemical_absolute_configuration 'CHOOSE rm ad rmad syn or unk'
_chemical_formula_moiety 'C31 H28 Br2 O3'
_chemical_formula_sum 'C31 H28 Br2 O3'
_chemical_formula_weight 608.37
_space_group_crystal_system monoclinic
_space_group_IT_number 4
_space_group_name_Hall 'P 2yb'
_space_group_name_H-M_alt 'P 1 21 1'
_symmetry_space_group_name_Hall 'P 2yb'
_symmetry_space_group_name_H-M 'P 1 21 1'
_atom_sites_solution_hydrogens geom
_atom_sites_solution_primary direct
_atom_sites_solution_secondary difmap
_cell_angle_alpha 90.0000
_cell_angle_beta 93.226(2)
_cell_angle_gamma 90.0000
_cell_formula_units_Z 2
_cell_length_a 10.1299(10)
_cell_length_b 8.6369(8)
_cell_length_c 15.8434(15)
_cell_measurement_reflns_used 11754
_cell_measurement_temperature 296
_cell_measurement_theta_max 27.43
_cell_measurement_theta_min 3.10
_cell_volume 1384.0(2)
_computing_cell_refinement 'RAPID AUTO'
_computing_data_collection 'RAPID AUTO (Rigaku, ????)'
_computing_data_reduction 'RAPID AUTO'
_computing_molecular_graphics 'CrystalStructure 4.2'
_computing_publication_material 'CrystalStructure 4.2 (Rigaku, 2015)'
_computing_structure_refinement 'SHELXL Version 2016/6 (Sheldrick, 2008)'
_computing_structure_solution 'SIR2011 (Burla, et al., 2012)'
_diffrn_ambient_temperature 296
_diffrn_detector_area_resol_mean 10.000
_diffrn_measured_fraction_theta_full 0.998
_diffrn_measured_fraction_theta_max 0.998
_diffrn_measurement_device_type 'Rigaku R-AXIS RAPID'
_diffrn_measurement_method \w
_diffrn_radiation_type 'Mo K\a'
_diffrn_radiation_wavelength 0.71075
_diffrn_reflns_av_R_equivalents 0.0644
_diffrn_reflns_Laue_measured_fraction_full 0.998
_diffrn_reflns_Laue_measured_fraction_max 0.998
_diffrn_reflns_limit_h_max 13
_diffrn_reflns_limit_h_min -13
_diffrn_reflns_limit_k_max 11
_diffrn_reflns_limit_k_min -10
_diffrn_reflns_limit_l_max 20
_diffrn_reflns_limit_l_min -20
_diffrn_reflns_number 22216
_diffrn_reflns_point_group_measured_fraction_full 0.916
_diffrn_reflns_point_group_measured_fraction_max 0.902
_diffrn_reflns_theta_full 25.242
_diffrn_reflns_theta_max 27.484
_diffrn_reflns_theta_min 3.102
_diffrn_standards_number 0
_exptl_absorpt_coefficient_mu 2.967
_exptl_absorpt_correction_T_max 0.169
_exptl_absorpt_correction_T_min 0.057
_exptl_absorpt_correction_type multi-scan
_exptl_absorpt_process_details 'ABSCOR (Rigaku, 1995)'
_exptl_crystal_colour colorless
_exptl_crystal_density_diffrn 1.460
_exptl_crystal_density_method 'not measured'
_exptl_crystal_description block
_exptl_crystal_F_000 616.00
_exptl_crystal_size_max 0.700
_exptl_crystal_size_mid 0.600
_exptl_crystal_size_min 0.600
_refine_diff_density_max 0.48
_refine_diff_density_min -0.36
_refine_ls_abs_structure_details
;
 Flack x determined using 1043 quotients [(I+)-(I-)]/[(I+)+(I-)]
 (Parsons, Flack and Wagner, Acta Cryst. B69 (2013) 249-259).
;
_refine_ls_abs_structure_Flack 0.027(8)
_refine_ls_extinction_coef 0.025(5)
_refine_ls_extinction_method SHELXL
_refine_ls_goodness_of_fit_ref 1.119
_refine_ls_hydrogen_treatment constr
_refine_ls_number_parameters 326
_refine_ls_number_reflns 5734
_refine_ls_number_restraints 1
_refine_ls_R_factor_all 0.1028
_refine_ls_R_factor_gt 0.0593
_refine_ls_shift/su_max 0.000
_refine_ls_structure_factor_coef Fsqd
_refine_ls_weighting_details 'w = 1/[\s^2^(Fo^2^)+(0.1029P)^2^+0.2384P] where P=(Fo^2^+2Fc^2^)/3'
_refine_ls_weighting_scheme calc
_refine_ls_wR_factor_gt 0.1763
_refine_ls_wR_factor_ref 0.2072
_reflns_Friedel_coverage 0.694
_reflns_Friedel_fraction_full 0.821
_reflns_Friedel_fraction_max 0.792
_reflns_number_gt 3299
_reflns_number_total 5734
_reflns_threshold_expression F^2^>2.0\s(F^2^)
_cod_data_source_file ol7b01719_si_002.cif
_cod_data_source_block 2,4-dibenzyl-1,5-bis(4-bromophenyl)-3-pentanone_(major)
_cod_depositor_comments 'Adding full bibliography for 1546374.cif.'
_cod_database_code 1546374

loop_
_space_group_symop_id
_space_group_symop_operation_xyz
1 +X,+Y,+Z
2 -X,1/2+Y,-Z

loop_
_atom_site_label
_atom_site_type_symbol
_atom_site_fract_x
_atom_site_fract_y
_atom_site_fract_z
_atom_site_U_iso_or_equiv
_atom_site_adp_type
_atom_site_occupancy
_atom_site_site_symmetry_order
_atom_site_calc_flag
_atom_site_refinement_flags_posn
_atom_site_refinement_flags_adp
Br1 Br 0.60807(13) 0.55654(19) 0.32368(8) 0.1035(6) Uani 1 1 d . .
Br2 Br 1.62935(14) -0.0439(2) 0.94006(10) 0.1217(7) Uani 1 1 d . .
O1 O 0.6210(6) 0.4516(11) 0.7481(5) 0.083(2) Uani 1 1 d . .
H1 H 0.634422 0.425010 0.797517 0.099 Uiso 1 1 calc R U
O2 O 0.9909(8) 0.1732(10) 0.9765(4) 0.083(2) Uani 1 1 d . .
H2A H 0.916090 0.209549 0.971471 0.100 Uiso 1 1 calc R U
O33 O 0.8019(8) 0.3090(9) 0.8638(4) 0.080(2) Uani 1 1 d . .
C2 C 0.8457(8) 0.3685(9) 0.7215(5) 0.0484(18) Uani 1 1 d . .
H2 H 0.895217 0.313369 0.679418 0.058 Uiso 1 1 calc R U
C3 C 1.0413(8) 0.5601(10) 0.7403(5) 0.0548(18) Uani 1 1 d . .
C4 C 0.6307(9) 0.4934(13) 0.4379(6) 0.070(3) Uani 1 1 d . .
C5 C 0.6722(8) 0.4048(10) 0.6068(6) 0.057(2) Uani 1 1 d . .
C6 C 0.8930(9) 0.5387(11) 0.7246(6) 0.062(2) Uani 1 1 d . .
H6A H 0.865850 0.587959 0.671410 0.074 Uiso 1 1 calc R U
H6B H 0.848573 0.591795 0.768909 0.074 Uiso 1 1 calc R U
C7 C 1.0050(9) 0.2025(10) 0.8231(5) 0.0535(19) Uani 1 1 d . .
H7 H 1.067234 0.236476 0.781674 0.064 Uiso 1 1 calc R U
C8 C 0.9206(9) -0.0154(10) 0.7220(6) 0.058(2) Uani 1 1 d . .
C9 C 1.2041(10) 0.1658(11) 0.9200(5) 0.059(2) Uani 1 1 d . .
C10 C 0.6969(8) 0.3565(10) 0.6952(5) 0.056(2) Uani 1 1 d . .
H10 H 0.668719 0.248671 0.700961 0.067 Uiso 1 1 calc R U
C11 C 0.7225(10) 0.3190(11) 0.5414(6) 0.061(2) Uani 1 1 d . .
H11 H 0.769560 0.228997 0.554711 0.074 Uiso 1 1 calc R U
C12 C 1.2351(11) 0.0452(15) 0.9756(6) 0.075(3) Uani 1 1 d . .
H12 H 1.170562 0.005540 1.009015 0.090 Uiso 1 1 calc R U
C13 C 1.1259(11) 0.5129(13) 0.6829(7) 0.077(3) Uani 1 1 d . .
H13 H 1.092875 0.464920 0.633593 0.093 Uiso 1 1 calc R U
C14 C 1.0890(11) 0.6328(11) 0.8151(6) 0.066(2) Uani 1 1 d . .
H14 H 1.032607 0.664573 0.856162 0.079 Uiso 1 1 calc R U
C15 C 0.8774(9) 0.2946(10) 0.8073(5) 0.055(2) Uani 1 1 d . .
C16 C 1.0684(10) 0.2324(11) 0.9105(5) 0.061(2) Uani 1 1 d . .
H16 H 1.075799 0.344731 0.918052 0.073 Uiso 1 1 calc R U
C17 C 1.4588(10) 0.0366(16) 0.9331(6) 0.075(3) Uani 1 1 d . .
C18 C 1.3030(11) 0.2252(12) 0.8738(6) 0.067(2) Uani 1 1 d . .
H18 H 1.283820 0.308257 0.837840 0.080 Uiso 1 1 calc R U
C19 C 0.9774(10) 0.0274(11) 0.8079(6) 0.065(2) Uani 1 1 d . .
H19A H 1.059771 -0.028577 0.818216 0.078 Uiso 1 1 calc R U
H19B H 0.917101 -0.007644 0.849325 0.078 Uiso 1 1 calc R U
C20 C 0.5966(9) 0.5354(13) 0.5845(6) 0.068(2) Uani 1 1 d . .
H20 H 0.558376 0.593014 0.626308 0.082 Uiso 1 1 calc R U
C21 C 0.7907(11) -0.0528(12) 0.7062(7) 0.074(3) Uani 1 1 d . .
H21 H 0.733354 -0.048536 0.750000 0.089 Uiso 1 1 calc R U
C22 C 0.7050(10) 0.3627(13) 0.4571(6) 0.071(3) Uani 1 1 d . .
H22 H 0.742307 0.305492 0.414843 0.085 Uiso 1 1 calc R U
C23 C 0.7423(11) -0.0973(12) 0.6260(7) 0.076(3) Uani 1 1 d . .
H23 H 0.654114 -0.126156 0.617459 0.091 Uiso 1 1 calc R U
C24 C 0.5781(9) 0.5799(13) 0.5006(7) 0.073(3) Uani 1 1 d . .
H24 H 0.529723 0.668719 0.486731 0.088 Uiso 1 1 calc R U
C25 C 1.4294(11) 0.1667(13) 0.8788(5) 0.071(3) Uani 1 1 d . .
H25 H 1.494809 0.210537 0.847542 0.085 Uiso 1 1 calc R U
C26 C 1.0003(10) -0.0177(16) 0.6543(7) 0.085(3) Uani 1 1 d . .
H26 H 1.088936 0.009097 0.663154 0.101 Uiso 1 1 calc R U
C27 C 0.8208(12) -0.0991(15) 0.5611(7) 0.084(3) Uani 1 1 d . .
H27 H 0.787301 -0.127282 0.507442 0.100 Uiso 1 1 calc R U
C28 C 1.3602(11) -0.0161(15) 0.9816(7) 0.081(3) Uani 1 1 d . .
H28 H 1.378781 -0.096064 1.019711 0.097 Uiso 1 1 calc R U
C29 C 0.9535(13) -0.058(2) 0.5745(7) 0.097(4) Uani 1 1 d . .
H29 H 1.009498 -0.058540 0.529983 0.116 Uiso 1 1 calc R U
C30 C 1.2631(11) 0.5345(15) 0.6959(9) 0.085(3) Uani 1 1 d . .
H30 H 1.320378 0.498039 0.656619 0.102 Uiso 1 1 calc R U
C31 C 1.3103(12) 0.6081(15) 0.7655(11) 0.099(4) Uani 1 1 d . .
H31 H 1.400562 0.627173 0.773260 0.118 Uiso 1 1 calc R U
C32 C 1.2274(14) 0.6553(15) 0.8249(9) 0.093(4) Uani 1 1 d . .
H32 H 1.262661 0.703861 0.873453 0.111 Uiso 1 1 calc R U

loop_
_atom_site_aniso_label
_atom_site_aniso_U_11
_atom_site_aniso_U_22
_atom_site_aniso_U_33
_atom_site_aniso_U_23
_atom_site_aniso_U_13
_atom_site_aniso_U_12
Br1 0.0797(8) 0.1541(13) 0.0756(7) 0.0360(8) -0.0053(5) 0.0161(8)
Br2 0.0852(9) 0.1805(17) 0.1001(10) 0.0520(11) 0.0116(7) 0.0322(10)
O1 0.056(4) 0.112(6) 0.082(4) 0.016(4) 0.012(3) 0.013(4)
O2 0.092(5) 0.105(6) 0.053(4) 0.015(4) 0.012(4) 0.019(4)
O33 0.092(5) 0.093(5) 0.055(4) 0.009(4) 0.016(4) 0.023(4)
C2 0.044(4) 0.049(4) 0.051(4) 0.005(3) -0.002(3) -0.001(3)
C3 0.054(4) 0.051(4) 0.060(4) 0.008(4) -0.001(4) 0.005(4)
C4 0.052(5) 0.082(7) 0.074(6) 0.008(5) -0.004(5) 0.001(5)
C5 0.048(4) 0.056(5) 0.066(5) 0.008(4) -0.010(4) -0.005(4)
C6 0.056(5) 0.055(5) 0.073(5) 0.006(5) -0.003(4) -0.002(4)
C7 0.064(5) 0.052(5) 0.045(4) -0.003(4) 0.004(4) 0.006(4)
C8 0.059(5) 0.051(4) 0.064(5) -0.004(4) 0.002(4) 0.006(4)
C9 0.073(6) 0.065(5) 0.039(4) 0.004(4) -0.009(4) -0.010(5)
C10 0.052(5) 0.056(5) 0.059(5) 0.000(4) 0.002(4) -0.005(4)
C11 0.068(6) 0.056(5) 0.060(5) 0.007(4) 0.002(4) 0.000(4)
C12 0.085(7) 0.085(6) 0.054(5) 0.032(5) -0.003(4) 0.000(6)
C13 0.082(7) 0.088(8) 0.062(5) 0.009(5) 0.010(5) -0.003(5)
C14 0.075(6) 0.052(5) 0.070(6) -0.003(4) -0.002(5) 0.001(4)
C15 0.064(5) 0.048(4) 0.052(5) -0.002(4) 0.008(4) 0.005(4)
C16 0.075(6) 0.068(5) 0.040(4) 0.004(4) -0.007(4) 0.005(5)
C17 0.067(5) 0.108(8) 0.049(4) 0.009(5) 0.002(4) 0.001(6)
C18 0.080(7) 0.072(6) 0.048(5) 0.010(4) -0.007(4) -0.010(5)
C19 0.074(6) 0.058(5) 0.062(5) 0.001(4) -0.014(4) -0.002(5)
C20 0.058(5) 0.078(6) 0.069(5) 0.005(5) 0.003(4) 0.011(5)
C21 0.078(6) 0.060(6) 0.082(7) -0.003(5) -0.005(5) -0.010(5)
C22 0.064(6) 0.079(7) 0.069(6) -0.006(5) -0.001(5) 0.007(5)
C23 0.063(6) 0.070(6) 0.092(7) -0.011(5) -0.007(6) 0.001(5)
C24 0.060(5) 0.073(6) 0.084(7) 0.022(5) -0.009(5) 0.016(5)
C25 0.082(7) 0.090(7) 0.041(4) 0.010(5) -0.003(4) -0.019(6)
C26 0.058(5) 0.117(9) 0.080(7) -0.031(7) 0.012(5) 0.001(6)
C27 0.088(8) 0.095(8) 0.065(6) -0.018(6) -0.013(6) 0.006(6)
C28 0.074(6) 0.099(8) 0.068(6) 0.030(6) -0.008(5) 0.002(6)
C29 0.087(8) 0.142(11) 0.061(6) -0.027(7) 0.004(6) 0.002(8)
C30 0.062(6) 0.084(8) 0.112(9) 0.016(7) 0.025(6) -0.007(6)
C31 0.063(7) 0.084(8) 0.147(13) 0.038(9) -0.005(8) -0.016(6)
C32 0.088(9) 0.080(7) 0.106(9) 0.000(7) -0.030(8) -0.010(6)

loop_
_atom_type_symbol
_atom_type_description
_atom_type_scat_dispersion_real
_atom_type_scat_dispersion_imag
_atom_type_scat_source
C C 0.0033 0.0016
;
International Tables for Crystallography
(Vol. C, Tables 4.2.6.8 and 6.1.1.4)
;
H H 0.0000 0.0000
;
International Tables for Crystallography
(Vol. C, Table 6.1.1.4)
;
Br Br -0.2901 2.4595
;
International Tables for Crystallography
(Vol. C, Tables 4.2.6.8 and 6.1.1.4)
;
O O 0.0106 0.0060
;
International Tables for Crystallography
(Vol. C, Tables 4.2.6.8 and 6.1.1.4)
;

loop_
_geom_angle_atom_site_label_1
_geom_angle_atom_site_label_2
_geom_angle_atom_site_label_3
_geom_angle
C10 O1 H1 109.5
C16 O2 H2A 109.5
C15 C2 C10 111.5(7)
C15 C2 C6 108.7(7)
C10 C2 C6 111.6(7)
C15 C2 H2 108.3
C10 C2 H2 108.3
C6 C2 H2 108.3
C13 C3 C14 120.3(9)
C13 C3 C6 120.8(9)
C14 C3 C6 118.9(8)
C24 C4 C22 120.8(9)
C24 C4 Br1 120.3(7)
C22 C4 Br1 118.9(8)
C11 C5 C20 117.3(8)
C11 C5 C10 120.6(8)
C20 C5 C10 122.1(9)
C3 C6 C2 115.0(7)
C3 C6 H6A 108.5
C2 C6 H6A 108.5
C3 C6 H6B 108.5
C2 C6 H6B 108.5
H6A C6 H6B 107.5
C16 C7 C15 111.8(7)
C16 C7 C19 111.7(7)
C15 C7 C19 109.8(8)
C16 C7 H7 107.8
C15 C7 H7 107.8
C19 C7 H7 107.8
C21 C8 C26 117.1(10)
C21 C8 C19 122.9(9)
C26 C8 C19 119.9(9)
C18 C9 C12 118.1(10)
C18 C9 C16 119.9(8)
C12 C9 C16 121.9(9)
O1 C10 C5 109.1(7)
O1 C10 C2 110.7(7)
C5 C10 C2 110.4(7)
O1 C10 H10 108.9
C5 C10 H10 108.9
C2 C10 H10 108.9
C22 C11 C5 122.6(9)
C22 C11 H11 118.7
C5 C11 H11 118.7
C28 C12 C9 120.6(9)
C28 C12 H12 119.7
C9 C12 H12 119.7
C3 C13 C30 121.4(11)
C3 C13 H13 119.3
C30 C13 H13 119.3
C3 C14 C32 116.4(10)
C3 C14 H14 121.8
C32 C14 H14 121.8
O33 C15 C2 120.3(8)
O33 C15 C7 119.7(8)
C2 C15 C7 120.0(7)
O2 C16 C9 109.2(7)
O2 C16 C7 112.6(8)
C9 C16 C7 111.5(7)
O2 C16 H16 107.8
C9 C16 H16 107.8
C7 C16 H16 107.8
C28 C17 C25 117.6(10)
C28 C17 Br2 123.1(9)
C25 C17 Br2 119.2(8)
C9 C18 C25 122.5(9)
C9 C18 H18 118.7
C25 C18 H18 118.7
C8 C19 C7 116.0(7)
C8 C19 H19A 108.3
C7 C19 H19A 108.3
C8 C19 H19B 108.3
C7 C19 H19B 108.3
H19A C19 H19B 107.4
C24 C20 C5 120.6(9)
C24 C20 H20 119.7
C5 C20 H20 119.7
C8 C21 C23 121.3(11)
C8 C21 H21 119.4
C23 C21 H21 119.4
C4 C22 C11 118.2(10)
C4 C22 H22 120.9
C11 C22 H22 120.9
C27 C23 C21 120.9(11)
C27 C23 H23 119.6
C21 C23 H23 119.6
C4 C24 C20 120.4(9)
C4 C24 H24 119.8
C20 C24 H24 119.8
C18 C25 C17 118.9(9)
C18 C25 H25 120.6
C17 C25 H25 120.6
C29 C26 C8 122.3(11)
C29 C26 H26 118.9
C8 C26 H26 118.9
C23 C27 C29 119.4(10)
C23 C27 H27 120.3
C29 C27 H27 120.3
C17 C28 C12 122.1(10)
C17 C28 H28 118.9
C12 C28 H28 118.9
C26 C29 C27 119.1(10)
C26 C29 H29 120.5
C27 C29 H29 120.5
C31 C30 C13 119.3(11)
C31 C30 H30 120.4
C13 C30 H30 120.4
C30 C31 C32 120.4(11)
C30 C31 H31 119.8
C32 C31 H31 119.8
C31 C32 C14 122.1(12)
C31 C32 H32 119.0
C14 C32 H32 119.0

loop_
_geom_bond_atom_site_label_1
_geom_bond_atom_site_label_2
_geom_bond_distance
Br1 C4 1.891(10)
Br2 C17 1.861(11)
O1 C10 1.428(12)
O1 H1 0.8200
O2 C16 1.436(12)
O2 H2A 0.8200
O33 C15 1.215(10)
C2 C15 1.520(12)
C2 C10 1.544(12)
C2 C6 1.546(12)
C2 H2 0.9800
C3 C13 1.348(13)
C3 C14 1.403(13)
C3 C6 1.520(12)
C4 C24 1.376(15)
C4 C22 1.381(15)
C5 C11 1.394(13)
C5 C20 1.398(14)
C5 C10 1.469(12)
C6 H6A 0.9700
C6 H6B 0.9700
C7 C16 1.516(12)
C7 C15 1.526(12)
C7 C19 1.554(13)
C7 H7 0.9800
C8 C21 1.364(14)
C8 C26 1.378(14)
C8 C19 1.495(13)
C9 C18 1.373(14)
C9 C12 1.389(13)
C9 C16 1.490(14)
C10 H10 0.9800
C11 C22 1.389(13)
C11 H11 0.9300
C12 C28 1.371(15)
C12 H12 0.9300
C13 C30 1.406(16)
C13 H13 0.9300
C14 C32 1.415(17)
C14 H14 0.9300
C16 H16 0.9800
C17 C28 1.371(14)
C17 C25 1.436(16)
C18 C25 1.375(16)
C18 H18 0.9300
C19 H19A 0.9700
C19 H19B 0.9700
C20 C24 1.385(14)
C20 H20 0.9300
C21 C23 1.390(15)
C21 H21 0.9300
C22 H22 0.9300
C23 C27 1.335(16)
C23 H23 0.9300
C24 H24 0.9300
C25 H25 0.9300
C26 C29 1.370(15)
C26 H26 0.9300
C27 C29 1.395(17)
C27 H27 0.9300
C28 H28 0.9300
C29 H29 0.9300
C30 C31 1.337(19)
C30 H30 0.9300
C31 C32 1.359(19)
C31 H31 0.9300
C32 H32 0.9300

loop_
_geom_hbond_atom_site_label_D
_geom_hbond_atom_site_label_H
_geom_hbond_atom_site_label_A
_geom_hbond_distance_DA
_geom_hbond_distance_DH
_geom_hbond_distance_HA
_geom_hbond_angle_DHA
_geom_hbond_publ_flag
O1 H1 O33 2.803(10) 0.820 2.187 132.0 no
O2 H2A O33 2.801(11) 0.820 2.183 132.2 no

loop_
_geom_torsion_atom_site_label_1
_geom_torsion_atom_site_label_2
_geom_torsion_atom_site_label_3
_geom_torsion_atom_site_label_4
_geom_torsion
C13 C3 C6 C2 65.8(12)
C14 C3 C6 C2 -115.3(9)
C15 C2 C6 C3 63.1(10)
C10 C2 C6 C3 -173.5(7)
C11 C5 C10 O1 -172.5(8)
C20 C5 C10 O1 6.4(11)
C11 C5 C10 C2 65.6(10)
C20 C5 C10 C2 -115.5(9)
C15 C2 C10 O1 68.5(9)
C6 C2 C10 O1 -53.3(10)
C15 C2 C10 C5 -170.6(7)
C6 C2 C10 C5 67.6(10)
C20 C5 C11 C22 3.0(14)
C10 C5 C11 C22 -178.1(9)
C18 C9 C12 C28 -2.3(16)
C16 C9 C12 C28 178.5(11)
C14 C3 C13 C30 0.0(15)
C6 C3 C13 C30 178.8(9)
C13 C3 C14 C32 1.3(14)
C6 C3 C14 C32 -177.5(9)
C10 C2 C15 O33 -38.8(12)
C6 C2 C15 O33 84.7(10)
C10 C2 C15 C7 141.5(8)
C6 C2 C15 C7 -95.0(9)
C16 C7 C15 O33 -39.5(12)
C19 C7 C15 O33 85.1(10)
C16 C7 C15 C2 140.2(8)
C19 C7 C15 C2 -95.2(9)
C18 C9 C16 O2 -168.5(8)
C12 C9 C16 O2 10.6(13)
C18 C9 C16 C7 66.4(12)
C12 C9 C16 C7 -114.4(10)
C15 C7 C16 O2 67.3(10)
C19 C7 C16 O2 -56.2(10)
C15 C7 C16 C9 -169.6(8)
C19 C7 C16 C9 66.9(10)
C12 C9 C18 C25 2.0(15)
C16 C9 C18 C25 -178.8(9)
C21 C8 C19 C7 -104.1(11)
C26 C8 C19 C7 75.7(13)
C16 C7 C19 C8 -177.3(8)
C15 C7 C19 C8 58.0(11)
C11 C5 C20 C24 -2.7(14)
C10 C5 C20 C24 178.4(9)
C26 C8 C21 C23 2.5(16)
C19 C8 C21 C23 -177.7(9)
C24 C4 C22 C11 1.5(15)
Br1 C4 C22 C11 179.0(8)
C5 C11 C22 C4 -2.4(15)
C8 C21 C23 C27 -2.5(17)
C22 C4 C24 C20 -1.3(16)
Br1 C4 C24 C20 -178.8(8)
C5 C20 C24 C4 1.9(16)
C9 C18 C25 C17 1.2(16)
C28 C17 C25 C18 -4.1(16)
Br2 C17 C25 C18 179.8(8)
C21 C8 C26 C29 -1.1(19)
C19 C8 C26 C29 179.1(12)
C21 C23 C27 C29 1.1(19)
C25 C17 C28 C12 3.9(18)
Br2 C17 C28 C12 179.9(10)
C9 C12 C28 C17 -0.7(19)
C8 C26 C29 C27 0(2)
C23 C27 C29 C26 0(2)
C3 C13 C30 C31 -2.2(17)
C13 C30 C31 C32 3.0(18)
C30 C31 C32 C14 -2(2)
C3 C14 C32 C31 -0.5(17)
